data_9007585
loop_
_publ_author_name
'Mercurio-Lavaud D'
'Frit, B.'

_publ_section_title
;
 Structure cristalline de la variete basse temperature
 du pyrovanadate de cuivre: Cu2V2O7 alpha
;
_journal_name_full 'Acta Crystallographica, Section B'
_journal_page_first 2737
_journal_page_last 2741
_journal_paper_doi 10.1107/S0567740873007478
_journal_volume 29
_journal_year 1973
_chemical_compound_source Synthetic
_chemical_formula_sum 'Cu2 O7 V2'
_chemical_name_mineral Blossite
_space_group_IT_number 43
_symmetry_space_group_name_Hall 'F 2 -2d'
_symmetry_space_group_name_H-M 'F d d 2'
_cell_angle_alpha 90
_cell_angle_beta 90
_cell_angle_gamma 90
_cell_length_a 20.680
_cell_length_b 8.411
_cell_length_c 6.448
_cell_formula_units_Z 8
_cell_volume 1121.562
_database_code_amcsd 0009498
_exptl_crystal_density_diffrn 4.039
_cod_original_formula_sum 'Cu2 V2 O7'
_cod_database_code 9007585

loop_
_space_group_symop_operation_xyz
x,y,z
x,1/2+y,1/2+z
1/2+x,y,1/2+z
1/2+x,1/2+y,z
1/4+x,1/4-y,1/4+z
1/4+x,3/4-y,3/4+z
3/4+x,1/4-y,3/4+z
3/4+x,3/4-y,1/4+z
1/4-x,1/4+y,1/4+z
1/4-x,3/4+y,3/4+z
3/4-x,1/4+y,3/4+z
3/4-x,3/4+y,1/4+z
-x,1/2-y,1/2+z
-x,-y,+z
1/2-x,1/2-y,+z
1/2-x,-y,1/2+z

loop_
_atom_site_label
_atom_site_fract_x
_atom_site_fract_y
_atom_site_fract_z
_atom_site_U_iso_or_equiv
Cu 0.16600 0.36400 0.75000 0.01482
V 0.19900 0.40500 0.23400 0.00937
O1 0.25000 0.25000 0.15200 0.03268
O2 0.24400 0.56000 0.27900 0.02394
O3 0.14400 0.43800 0.02800 0.01305
O4 0.16200 0.33900 0.46100 0.02406

loop_
_cod_related_entry_id
_cod_related_entry_database
_cod_related_entry_code
1 AMCSD 0009498
